data_2209114
loop_
_publ_author_name
'Saeed, Aamer'
'Fl\"orke, Ulrich'

_publ_section_title
;
 1-(3-Bromophenyl)-3-[3-(4-isobutylphenyl)propanoyl]thiourea
;
_journal_coeditor_code BT2094
_journal_issue 6
_journal_name_full 'Acta Crystallographica Section E'
_journal_page_first o2528
_journal_page_last o2530
_journal_paper_doi 10.1107/S1600536806019143
_journal_volume 62
_journal_year 2006
_chemical_formula_iupac 'C20 H23 Br N2 O S'
_chemical_formula_moiety 'C20 H23 Br N2 O S'
_chemical_formula_sum 'C20 H23 Br N2 O S'
_chemical_formula_weight 419.37
_chemical_name_systematic
;
1-(3-Bromophenyl)-3-[3-(4-isobutylphenyl)propanoyl]thiourea
;
_space_group_IT_number 14
_symmetry_cell_setting monoclinic
_symmetry_space_group_name_Hall '-P 2ybc'
_symmetry_space_group_name_H-M 'P 1 21/c 1'
_atom_sites_solution_hydrogens difmap
_atom_sites_solution_primary direct
_atom_sites_solution_secondary difmap
_audit_creation_method SHELXL97
_cell_angle_alpha 90.00
_cell_angle_beta 92.4060(10)
_cell_angle_gamma 90.00
_cell_formula_units_Z 4
_cell_length_a 14.4471(8)
_cell_length_b 7.7226(4)
_cell_length_c 17.4659(10)
_cell_measurement_reflns_used 6541
_cell_measurement_temperature 120(2)
_cell_measurement_theta_max 28.40
_cell_measurement_theta_min 2.33
_cell_volume 1946.94(18)
_computing_cell_refinement 'SAINT (Bruker, 2002)'
_computing_data_collection 'SMART (Bruker, 2002)'
_computing_data_reduction SAINT
_computing_molecular_graphics SHELXTL
_computing_publication_material SHELXTL
_computing_structure_refinement SHELXTL
_computing_structure_solution 'SHELXTL (Bruker, 2002)'
_diffrn_ambient_temperature 120(2)
_diffrn_measured_fraction_theta_full 0.996
_diffrn_measured_fraction_theta_max 0.996
_diffrn_measurement_device_type 'Bruker SMART CCD area-detector'
_diffrn_measurement_method '\f and \w'
_diffrn_radiation_monochromator graphite
_diffrn_radiation_source 'sealed tube'
_diffrn_radiation_type MoK\a
_diffrn_radiation_wavelength 0.71073
_diffrn_reflns_av_R_equivalents 0.0290
_diffrn_reflns_av_sigmaI/netI 0.0278
_diffrn_reflns_limit_h_max 19
_diffrn_reflns_limit_h_min -19
_diffrn_reflns_limit_k_max 10
_diffrn_reflns_limit_k_min -10
_diffrn_reflns_limit_l_max 23
_diffrn_reflns_limit_l_min -21
_diffrn_reflns_number 18926
_diffrn_reflns_theta_full 28.08
_diffrn_reflns_theta_max 28.08
_diffrn_reflns_theta_min 2.33
_diffrn_standards_decay_% 0
_diffrn_standards_interval_time 430
_diffrn_standards_number 6546
_exptl_absorpt_coefficient_mu 2.229
_exptl_absorpt_correction_T_max 0.5341
_exptl_absorpt_correction_T_min 0.4226
_exptl_absorpt_correction_type multi-scan
_exptl_absorpt_process_details '(SADABS; Bruker, 2002)'
_exptl_crystal_colour colourless
_exptl_crystal_density_diffrn 1.431
_exptl_crystal_density_method 'not measured'
_exptl_crystal_description prism
_exptl_crystal_F_000 864
_exptl_crystal_size_max 0.42
_exptl_crystal_size_mid 0.40
_exptl_crystal_size_min 0.28
_refine_diff_density_max 0.983
_refine_diff_density_min -0.917
_refine_ls_extinction_method none
_refine_ls_goodness_of_fit_ref 1.054
_refine_ls_hydrogen_treatment constr
_refine_ls_matrix_type full
_refine_ls_number_parameters 226
_refine_ls_number_reflns 4711
_refine_ls_number_restraints 0
_refine_ls_restrained_S_all 1.054
_refine_ls_R_factor_all 0.0409
_refine_ls_R_factor_gt 0.0340
_refine_ls_shift/su_max 0.001
_refine_ls_shift/su_mean 0.000
_refine_ls_structure_factor_coef Fsqd
_refine_ls_weighting_details 'calc w = 1/[\s^2^(Fo^2^)+(0.0454P)^2^+1.0691P] where P=(Fo^2^+2Fc^2^)/3'
_refine_ls_weighting_scheme calc
_refine_ls_wR_factor_gt 0.0841
_refine_ls_wR_factor_ref 0.0873
_reflns_number_gt 4100
_reflns_number_total 4711
_reflns_threshold_expression I>2\s(I)
_cod_data_source_file bt2094.cif
_cod_data_source_block I
_cod_original_sg_symbol_H-M 'P 21/c'
_cod_database_code 2209114
_cod_database_fobs_code 2209114

loop_
_symmetry_equiv_pos_as_xyz
'x, y, z'
'-x, y+1/2, -z+1/2'
'-x, -y, -z'
'x, -y-1/2, z-1/2'

loop_
_atom_site_type_symbol
_atom_site_label
_atom_site_fract_x
_atom_site_fract_y
_atom_site_fract_z
_atom_site_U_iso_or_equiv
_atom_site_adp_type
_atom_site_calc_flag
_atom_site_refinement_flags
_atom_site_occupancy
Br Br1 0.765717(16) 1.51921(3) 0.616164(14) 0.03575(9) Uani d . 1
S S1 0.50010(3) 0.69573(6) 0.58567(3) 0.02356(11) Uani d . 1
O O1 0.69087(10) 0.88850(17) 0.40328(8) 0.0282(3) Uani d . 1
N N1 0.60977(10) 0.94644(19) 0.53119(9) 0.0187(3) Uani d . 1
H H1 0.6414 0.9760 0.4913 0.022 Uiso calc R 1
N N2 0.59817(10) 0.69455(19) 0.46234(8) 0.0174(3) Uani d . 1
H H2A 0.5743 0.5901 0.4577 0.021 Uiso calc R 1
C C1 0.60844(12) 1.0752(2) 0.58878(10) 0.0175(3) Uani d . 1
C C2 0.67037(12) 1.2112(2) 0.57819(11) 0.0196(3) Uani d . 1
H H2 0.7067 1.2139 0.5341 0.024 Uiso calc R 1
C C3 0.67855(13) 1.3410(2) 0.63190(11) 0.0226(4) Uani d . 1
C C4 0.62605(14) 1.3421(3) 0.69643(11) 0.0245(4) Uani d . 1
H H4 0.6331 1.4313 0.7337 0.029 Uiso calc R 1
C C5 0.56289(13) 1.2089(2) 0.70492(11) 0.0238(4) Uani d . 1
H H5 0.5253 1.2090 0.7482 0.029 Uiso calc R 1
C C6 0.55299(12) 1.0752(2) 0.65198(11) 0.0204(4) Uani d . 1
H H6 0.5091 0.9855 0.6588 0.024 Uiso calc R 1
C C7 0.57226(11) 0.7887(2) 0.52577(10) 0.0171(3) Uani d . 1
C C8 0.65648(12) 0.7437(2) 0.40581(10) 0.0189(3) Uani d . 1
C C9 0.67799(12) 0.6042(2) 0.34830(10) 0.0180(3) Uani d . 1
H H9 0.6236 0.5244 0.3425 0.022 Uiso calc R 1
C C10 0.69605(13) 0.6850(3) 0.27030(11) 0.0225(4) Uani d . 1
H H10A 0.6413 0.7505 0.2521 0.034 Uiso calc R 1
H H10B 0.7089 0.5932 0.2335 0.034 Uiso calc R 1
H H10C 0.7495 0.7630 0.2753 0.034 Uiso calc R 1
C C11 0.76212(13) 0.5010(2) 0.37741(10) 0.0180(3) Uani d . 1
C C12 0.84612(12) 0.5831(2) 0.39492(11) 0.0211(4) Uani d . 1
H H12 0.8492 0.7060 0.3946 0.025 Uiso calc R 1
C C13 0.92551(13) 0.4871(2) 0.41286(11) 0.0223(4) Uani d . 1
H H13 0.9824 0.5454 0.4241 0.027 Uiso calc R 1
C C14 0.92297(12) 0.3075(2) 0.41462(10) 0.0207(4) Uani d . 1
C C15 0.83794(13) 0.2255(2) 0.39993(11) 0.0235(4) Uani d . 1
H H15 0.8342 0.1028 0.4028 0.028 Uiso calc R 1
C C16 0.75863(12) 0.3211(2) 0.38120(11) 0.0208(4) Uani d . 1
H H16 0.7015 0.2630 0.3709 0.025 Uiso calc R 1
C C17 1.01082(13) 0.2041(3) 0.42895(11) 0.0243(4) Uani d . 1
H H17A 1.0066 0.1415 0.4781 0.029 Uiso calc R 1
H H17B 1.0637 0.2854 0.4343 0.029 Uiso calc R 1
C C18 1.03067(14) 0.0730(3) 0.36592(13) 0.0296(4) Uani d . 1
H H18 0.9799 -0.0151 0.3641 0.035 Uiso calc R 1
C C19 1.03265(17) 0.1601(4) 0.28777(13) 0.0417(6) Uani d . 1
H H19A 1.0452 0.0732 0.2487 0.062 Uiso calc R 1
H H19B 1.0814 0.2484 0.2887 0.062 Uiso calc R 1
H H19C 0.9726 0.2148 0.2757 0.062 Uiso calc R 1
C C20 1.12220(16) -0.0202(3) 0.38469(16) 0.0405(6) Uani d . 1
H H20A 1.1196 -0.0758 0.4350 0.061 Uiso calc R 1
H H20B 1.1731 0.0638 0.3855 0.061 Uiso calc R 1
H H20C 1.1326 -0.1083 0.3456 0.061 Uiso calc R 1

loop_
_atom_site_aniso_label
_atom_site_aniso_U_11
_atom_site_aniso_U_22
_atom_site_aniso_U_33
_atom_site_aniso_U_12
_atom_site_aniso_U_13
_atom_site_aniso_U_23
Br1 0.03823(13) 0.02806(12) 0.04182(15) -0.01474(8) 0.01190(10) -0.01239(9)
S1 0.0297(2) 0.0211(2) 0.0206(2) -0.00849(18) 0.00986(18) -0.00110(17)
O1 0.0333(7) 0.0177(7) 0.0350(8) -0.0082(5) 0.0176(6) -0.0041(6)
N1 0.0219(7) 0.0166(7) 0.0181(7) -0.0020(6) 0.0074(6) -0.0005(6)
N2 0.0195(7) 0.0136(7) 0.0195(7) -0.0024(5) 0.0054(6) -0.0008(6)
C1 0.0181(8) 0.0158(8) 0.0185(8) 0.0034(6) 0.0007(7) 0.0001(7)
C2 0.0198(8) 0.0189(8) 0.0205(9) 0.0013(6) 0.0039(7) -0.0009(7)
C3 0.0218(8) 0.0186(8) 0.0274(10) -0.0023(7) 0.0012(7) -0.0018(7)
C4 0.0308(10) 0.0220(9) 0.0209(9) 0.0034(8) 0.0018(8) -0.0053(7)
C5 0.0283(9) 0.0248(9) 0.0187(9) 0.0044(7) 0.0060(7) 0.0002(7)
C6 0.0214(8) 0.0182(8) 0.0219(9) 0.0010(7) 0.0057(7) 0.0019(7)
C7 0.0161(7) 0.0178(8) 0.0173(8) -0.0001(6) 0.0013(6) 0.0014(6)
C8 0.0191(8) 0.0175(8) 0.0205(9) -0.0006(6) 0.0043(7) 0.0002(7)
C9 0.0184(8) 0.0166(8) 0.0193(9) -0.0022(6) 0.0048(7) -0.0012(7)
C10 0.0228(9) 0.0253(9) 0.0197(9) -0.0003(7) 0.0032(7) 0.0015(7)
C11 0.0210(8) 0.0186(8) 0.0147(8) -0.0005(6) 0.0056(6) -0.0006(6)
C12 0.0248(9) 0.0169(8) 0.0217(9) -0.0028(7) 0.0017(7) -0.0007(7)
C13 0.0223(9) 0.0234(9) 0.0212(9) -0.0048(7) 0.0008(7) -0.0012(7)
C14 0.0226(8) 0.0236(9) 0.0161(8) 0.0011(7) 0.0051(7) 0.0002(7)
C15 0.0255(9) 0.0179(8) 0.0277(10) -0.0016(7) 0.0073(7) 0.0014(7)
C16 0.0195(8) 0.0184(9) 0.0249(9) -0.0033(6) 0.0059(7) -0.0005(7)
C17 0.0220(9) 0.0266(9) 0.0246(10) 0.0020(7) 0.0033(7) 0.0029(8)
C18 0.0233(9) 0.0289(10) 0.0369(12) 0.0032(8) 0.0060(8) -0.0029(9)
C19 0.0402(13) 0.0554(15) 0.0300(12) 0.0115(11) 0.0090(10) -0.0025(11)
C20 0.0315(11) 0.0401(13) 0.0508(15) 0.0122(9) 0.0115(10) 0.0026(11)

loop_
_atom_type_symbol
_atom_type_description
_atom_type_scat_dispersion_real
_atom_type_scat_dispersion_imag
_atom_type_scat_source
C C 0.0033 0.0016 'International Tables Vol C Tables 4.2.6.8 and 6.1.1.4'
H H 0.0000 0.0000 'International Tables Vol C Tables 4.2.6.8 and 6.1.1.4'
N N 0.0061 0.0033 'International Tables Vol C Tables 4.2.6.8 and 6.1.1.4'
O O 0.0106 0.0060 'International Tables Vol C Tables 4.2.6.8 and 6.1.1.4'
S S 0.1246 0.1234 'International Tables Vol C Tables 4.2.6.8 and 6.1.1.4'
Br Br -0.2901 2.4595 'International Tables Vol C Tables 4.2.6.8 and 6.1.1.4'

loop_
_geom_angle_atom_site_label_1
_geom_angle_atom_site_label_2
_geom_angle_atom_site_label_3
_geom_angle
_geom_angle_publ_flag
C7 N1 C1 132.37(16) y
C7 N1 H1 113.8 ?
C1 N1 H1 113.8 ?
C8 N2 C7 128.34(15) y
C8 N2 H2A 115.8 ?
C7 N2 H2A 115.8 ?
C6 C1 C2 119.89(17) ?
C6 C1 N1 126.14(16) ?
C2 C1 N1 113.97(15) ?
C3 C2 C1 119.69(17) ?
C3 C2 H2 120.2 ?
C1 C2 H2 120.2 ?
C2 C3 C4 121.70(17) ?
C2 C3 Br1 118.02(14) ?
C4 C3 Br1 120.27(14) ?
C3 C4 C5 117.87(17) ?
C3 C4 H4 121.1 ?
C5 C4 H4 121.1 ?
C4 C5 C6 121.99(17) ?
C4 C5 H5 119.0 ?
C6 C5 H5 119.0 ?
C5 C6 C1 118.81(17) ?
C5 C6 H6 120.6 ?
C1 C6 H6 120.6 ?
N1 C7 N2 114.32(15) y
N1 C7 S1 127.61(14) ?
N2 C7 S1 118.07(13) ?
O1 C8 N2 122.57(17) ?
O1 C8 C9 122.05(16) ?
N2 C8 C9 115.34(15) y
C8 C9 C11 109.53(15) ?
C8 C9 C10 110.35(15) ?
C11 C9 C10 110.31(14) ?
C8 C9 H9 108.9 ?
C11 C9 H9 108.9 ?
C10 C9 H9 108.9 ?
C9 C10 H10A 109.5 ?
C9 C10 H10B 109.5 ?
H10A C10 H10B 109.5 ?
C9 C10 H10C 109.5 ?
H10A C10 H10C 109.5 ?
H10B C10 H10C 109.5 ?
C16 C11 C12 118.52(17) ?
C16 C11 C9 120.56(16) ?
C12 C11 C9 120.72(16) ?
C13 C12 C11 120.65(17) ?
C13 C12 H12 119.7 ?
C11 C12 H12 119.7 ?
C14 C13 C12 121.03(17) ?
C14 C13 H13 119.5 ?
C12 C13 H13 119.5 ?
C13 C14 C15 118.23(17) ?
C13 C14 C17 120.57(17) ?
C15 C14 C17 121.15(17) ?
C16 C15 C14 120.82(17) ?
C16 C15 H15 119.6 ?
C14 C15 H15 119.6 ?
C15 C16 C11 120.67(17) ?
C15 C16 H16 119.7 ?
C11 C16 H16 119.7 ?
C14 C17 C18 114.29(16) ?
C14 C17 H17A 108.7 ?
C18 C17 H17A 108.7 ?
C14 C17 H17B 108.7 ?
C18 C17 H17B 108.7 ?
H17A C17 H17B 107.6 ?
C19 C18 C20 110.58(18) ?
C19 C18 C17 111.29(18) ?
C20 C18 C17 110.09(19) ?
C19 C18 H18 108.3 ?
C20 C18 H18 108.3 ?
C17 C18 H18 108.3 ?
C18 C19 H19A 109.5 ?
C18 C19 H19B 109.5 ?
H19A C19 H19B 109.5 ?
C18 C19 H19C 109.5 ?
H19A C19 H19C 109.5 ?
H19B C19 H19C 109.5 ?
C18 C20 H20A 109.5 ?
C18 C20 H20B 109.5 ?
H20A C20 H20B 109.5 ?
C18 C20 H20C 109.5 ?
H20A C20 H20C 109.5 ?
H20B C20 H20C 109.5 ?

loop_
_geom_bond_atom_site_label_1
_geom_bond_atom_site_label_2
_geom_bond_distance
_geom_bond_publ_flag
Br1 C3 1.8930(19) y
S1 C7 1.6699(18) y
O1 C8 1.225(2) y
N1 C7 1.335(2) y
N1 C1 1.415(2) y
N1 H1 0.8800 ?
N2 C8 1.378(2) y
N2 C7 1.390(2) y
N2 H2A 0.8800 ?
C1 C6 1.391(2) ?
C1 C2 1.397(2) ?
C2 C3 1.375(3) ?
C2 H2 0.9500 ?
C3 C4 1.385(3) ?
C4 C5 1.387(3) ?
C4 H4 0.9500 ?
C5 C6 1.389(3) ?
C5 H5 0.9500 ?
C6 H6 0.9500 ?
C8 C9 1.514(2) ?
C9 C11 1.523(2) ?
C9 C10 1.531(3) ?
C9 H9 1.0000 ?
C10 H10A 0.9800 ?
C10 H10B 0.9800 ?
C10 H10C 0.9800 ?
C11 C16 1.392(2) ?
C11 C12 1.392(3) ?
C12 C13 1.390(3) ?
C12 H12 0.9500 ?
C13 C14 1.388(3) ?
C13 H13 0.9500 ?
C14 C15 1.396(3) ?
C14 C17 1.511(3) ?
C15 C16 1.391(3) ?
C15 H15 0.9500 ?
C16 H16 0.9500 ?
C17 C18 1.532(3) ?
C17 H17A 0.9900 ?
C17 H17B 0.9900 ?
C18 C19 1.523(3) ?
C18 C20 1.529(3) ?
C18 H18 1.0000 ?
C19 H19A 0.9800 ?
C19 H19B 0.9800 ?
C19 H19C 0.9800 ?
C20 H20A 0.9800 ?
C20 H20B 0.9800 ?
C20 H20C 0.9800 ?

loop_
_geom_hbond_atom_site_label_D
_geom_hbond_atom_site_label_H
_geom_hbond_atom_site_label_A
_geom_hbond_site_symmetry_A
_geom_hbond_distance_DH
_geom_hbond_distance_HA
_geom_hbond_distance_DA
_geom_hbond_angle_DHA
N1 H1 O1 . 0.88 1.85 2.605(2) 142.7
N2 H2A S1 3_666 0.88 2.56 3.4209(15) 167.9

loop_
_geom_torsion_atom_site_label_1
_geom_torsion_atom_site_label_2
_geom_torsion_atom_site_label_3
_geom_torsion_atom_site_label_4
_geom_torsion
_geom_torsion_publ_flag
C7 N1 C1 C6 -10.5(3) ?
C7 N1 C1 C2 169.22(18) ?
C6 C1 C2 C3 2.4(3) ?
N1 C1 C2 C3 -177.32(16) ?
C1 C2 C3 C4 -0.7(3) ?
C1 C2 C3 Br1 178.42(13) ?
C2 C3 C4 C5 -1.2(3) ?
Br1 C3 C4 C5 179.70(14) ?
C3 C4 C5 C6 1.4(3) ?
C4 C5 C6 C1 0.2(3) ?
C2 C1 C6 C5 -2.2(3) ?
N1 C1 C6 C5 177.52(17) ?
C1 N1 C7 N2 -173.57(17) ?
C1 N1 C7 S1 6.1(3) ?
C8 N2 C7 N1 -0.1(3) y
C8 N2 C7 S1 -179.81(14) ?
C7 N2 C8 O1 -3.6(3) y
C7 N2 C8 C9 174.33(16) ?
O1 C8 C9 C11 89.5(2) ?
N2 C8 C9 C11 -88.44(18) ?
O1 C8 C9 C10 -32.1(2) ?
N2 C8 C9 C10 149.93(15) ?
C8 C9 C11 C16 128.02(18) ?
C10 C9 C11 C16 -110.33(19) ?
C8 C9 C11 C12 -57.2(2) ?
C10 C9 C11 C12 64.5(2) ?
C16 C11 C12 C13 2.5(3) ?
C9 C11 C12 C13 -172.45(17) ?
C11 C12 C13 C14 -0.7(3) ?
C12 C13 C14 C15 -1.7(3) ?
C12 C13 C14 C17 175.88(17) ?
C13 C14 C15 C16 2.4(3) ?
C17 C14 C15 C16 -175.19(17) ?
C14 C15 C16 C11 -0.6(3) ?
C12 C11 C16 C15 -1.8(3) ?
C9 C11 C16 C15 173.13(16) ?
C13 C14 C17 C18 -123.2(2) ?
C15 C14 C17 C18 54.3(2) ?
C14 C17 C18 C19 55.3(2) ?
C14 C17 C18 C20 178.24(17) ?

loop_
_cod_related_entry_id
_cod_related_entry_database
_cod_related_entry_code
1 ChemSpider 21128216
